data_7111830
loop_
_publ_author_name
'Adrian Y. Houghton'
'Virve A. Karttunen'
'Warren E. Piers'
'Heikki M. Tuononen'

_publ_section_title
;
 Hydrogen activation with perfluorinated organoboranes:
 1,2,3-tris(pentafluorophenyl)-4,5,6,7-tetrafluoro-1-boraindene
;
_journal_name_full Chem.Commun.
_journal_page_first 1295
_journal_paper_doi 10.1039/c3cc48796b
_journal_volume 50
_journal_year 2014
_chemical_formula_moiety 'C20 B Br F14'
_chemical_formula_sum 'C20 B Br F14'
_chemical_formula_weight 596.92
_chemical_name_systematic
;
 1-bora-1-bromo-4,5,6,7-tetrafluoro-2,3-bis(pentafluorophenyl)indene
;
_space_group_IT_number 2
_symmetry_cell_setting triclinic
_symmetry_space_group_name_Hall '-P 1'
_symmetry_space_group_name_H-M 'P -1'
_atom_sites_solution_hydrogens none
_atom_sites_solution_primary direct
_atom_sites_solution_secondary difmap
_audit_creation_method SHELXL-97
_cell_angle_alpha 71.095(2)
_cell_angle_beta 79.247(2)
_cell_angle_gamma 84.755(2)
_cell_formula_units_Z 2
_cell_length_a 9.0742(3)
_cell_length_b 10.2272(4)
_cell_length_c 10.9121(3)
_cell_measurement_reflns_used 7922
_cell_measurement_temperature 173(2)
_cell_measurement_theta_max 27.6
_cell_measurement_theta_min 3.0
_cell_volume 940.71(6)
_computing_cell_refinement 'HKL DENZO (Otwinowski & Minor, 1997)'
_computing_data_collection 'COLLECT (Hooft, 1998)'
_computing_data_reduction 'SCALEPACK (Otwinowski & Minor, 1997)'
_computing_molecular_graphics 'ORTEP-3 for Windows (Farrugia, 1997)'
_computing_publication_material SHELXL-97
_computing_structure_refinement 'SHELXL-97 (Sheldrick, 2008)'
_computing_structure_solution 'SHELXS-97 (Sheldrick, 2008)'
_diffrn_ambient_temperature 173(2)
_diffrn_measured_fraction_theta_full 0.987
_diffrn_measured_fraction_theta_max 0.987
_diffrn_measurement_device_type 'Nonius APEX CCD'
_diffrn_measurement_method ' \w and \f '
_diffrn_radiation_monochromator graphite
_diffrn_radiation_source 'fine-focus sealed tube'
_diffrn_radiation_type MoK\a
_diffrn_radiation_wavelength 0.71073
_diffrn_reflns_av_R_equivalents 0.0206
_diffrn_reflns_av_sigmaI/netI 0.0284
_diffrn_reflns_limit_h_max 11
_diffrn_reflns_limit_h_min -11
_diffrn_reflns_limit_k_max 13
_diffrn_reflns_limit_k_min -13
_diffrn_reflns_limit_l_max 14
_diffrn_reflns_limit_l_min -13
_diffrn_reflns_number 7922
_diffrn_reflns_theta_full 27.58
_diffrn_reflns_theta_max 27.58
_diffrn_reflns_theta_min 3.03
_diffrn_standards_interval_count 0
_diffrn_standards_interval_time 0
_diffrn_standards_number 0
_exptl_absorpt_coefficient_mu 2.330
_exptl_absorpt_correction_T_max 0.8729
_exptl_absorpt_correction_T_min 0.8004
_exptl_absorpt_correction_type multi-scan
_exptl_absorpt_process_details 'SORTAV: (Blessing, 1997)'
_exptl_crystal_colour yellow
_exptl_crystal_density_diffrn 2.107
_exptl_crystal_density_method 'not measured'
_exptl_crystal_description block
_exptl_crystal_F_000 572
_exptl_crystal_size_max 0.10
_exptl_crystal_size_mid 0.08
_exptl_crystal_size_min 0.06
_refine_diff_density_max 0.575
_refine_diff_density_min -0.419
_refine_diff_density_rms 0.070
_refine_ls_extinction_method none
_refine_ls_goodness_of_fit_ref 1.081
_refine_ls_hydrogen_treatment none
_refine_ls_matrix_type full
_refine_ls_number_parameters 325
_refine_ls_number_reflns 4291
_refine_ls_number_restraints 0
_refine_ls_restrained_S_all 1.081
_refine_ls_R_factor_all 0.0420
_refine_ls_R_factor_gt 0.0351
_refine_ls_shift/su_max 0.000
_refine_ls_shift/su_mean 0.000
_refine_ls_structure_factor_coef Fsqd
_refine_ls_weighting_details 'calc w=1/[\s^2^(Fo^2^)+(0.0299P)^2^+1.2986P] where P=(Fo^2^+2Fc^2^)/3'
_refine_ls_weighting_scheme calc
_refine_ls_wR_factor_gt 0.0821
_refine_ls_wR_factor_ref 0.0885
_reflns_number_gt 3859
_reflns_number_total 4291
_reflns_threshold_expression >2\s(I)
_cod_data_source_file c3cc48796b.txt
_cod_data_source_block ah1204
_cod_original_cell_volume 940.71(5)
_cod_database_code 7111830

loop_
_symmetry_equiv_pos_as_xyz
'x, y, z'
'-x, -y, -z'

loop_
_atom_site_label
_atom_site_type_symbol
_atom_site_fract_x
_atom_site_fract_y
_atom_site_fract_z
_atom_site_U_iso_or_equiv
_atom_site_adp_type
_atom_site_occupancy
_atom_site_symmetry_multiplicity
_atom_site_calc_flag
Br1 Br 0.90424(3) 0.14248(3) 1.06958(3) 0.03558(9) Uani 1 1 d
F9 F 0.38320(17) 0.10147(16) 0.85143(15) 0.0315(3) Uani 1 1 d
F4 F 0.17745(17) 0.25876(18) 1.20136(15) 0.0359(4) Uani 1 1 d
F5 F 0.28860(19) 0.49302(16) 0.99533(16) 0.0353(4) Uani 1 1 d
F14 F 0.76571(18) 0.01949(16) 0.86220(15) 0.0351(4) Uani 1 1 d
F13 F 0.8887(2) 0.0635(2) 0.60918(18) 0.0470(4) Uani 1 1 d
F8 F 0.1551(2) 0.18303(18) 0.71465(16) 0.0396(4) Uani 1 1 d
F1 F 0.70854(19) 0.12029(19) 1.37828(16) 0.0410(4) Uani 1 1 d
F7 F -0.00487(19) 0.41864(19) 0.71612(17) 0.0429(4) Uani 1 1 d
F6 F 0.06209(19) 0.57303(17) 0.85730(17) 0.0417(4) Uani 1 1 d
F3 F 0.1926(2) 0.2149(2) 1.45182(16) 0.0453(4) Uani 1 1 d
F10 F 0.5778(2) 0.48022(16) 0.75725(17) 0.0398(4) Uani 1 1 d
F2 F 0.4579(2) 0.1511(2) 1.54165(15) 0.0435(4) Uani 1 1 d
C3 C 0.4405(3) 0.2246(2) 1.1516(2) 0.0241(5) Uani 1 1 d
B15 B 0.6974(3) 0.1829(3) 1.0764(3) 0.0262(6) Uani 1 1 d
C12 C 0.1082(3) 0.3788(3) 0.7841(2) 0.0307(6) Uani 1 1 d
C2 C 0.4638(3) 0.2488(2) 1.0071(2) 0.0233(5) Uani 1 1 d
C9 C 0.3407(3) 0.2935(2) 0.9300(2) 0.0227(5) Uani 1 1 d
C13 C 0.1898(3) 0.2595(3) 0.7829(2) 0.0289(5) Uani 1 1 d
F12 F 0.8572(2) 0.3162(2) 0.42928(17) 0.0523(5) Uani 1 1 d
C10 C 0.2562(3) 0.4139(3) 0.9274(2) 0.0266(5) Uani 1 1 d
C14 C 0.3052(3) 0.2187(3) 0.8540(2) 0.0250(5) Uani 1 1 d
F11 F 0.6956(2) 0.52109(19) 0.50486(17) 0.0523(5) Uani 1 1 d
C5 C 0.5820(3) 0.1605(3) 1.3283(3) 0.0301(5) Uani 1 1 d
C19 C 0.8125(3) 0.1655(3) 0.6460(3) 0.0335(6) Uani 1 1 d
C4 C 0.5793(3) 0.1869(3) 1.1976(2) 0.0258(5) Uani 1 1 d
C16 C 0.6522(3) 0.3743(3) 0.7238(3) 0.0302(5) Uani 1 1 d
C15 C 0.6687(3) 0.2482(3) 0.8190(2) 0.0259(5) Uani 1 1 d
C20 C 0.7500(3) 0.1456(3) 0.7755(3) 0.0285(5) Uani 1 1 d
C1 C 0.6087(3) 0.2255(2) 0.9590(2) 0.0244(5) Uani 1 1 d
C8 C 0.3122(3) 0.2295(3) 1.2377(2) 0.0272(5) Uani 1 1 d
C11 C 0.1412(3) 0.4572(3) 0.8563(3) 0.0289(5) Uani 1 1 d
C6 C 0.4521(3) 0.1725(3) 1.4145(2) 0.0322(6) Uani 1 1 d
C7 C 0.3182(3) 0.2051(3) 1.3701(3) 0.0319(6) Uani 1 1 d
C17 C 0.7134(3) 0.3966(3) 0.5932(3) 0.0359(6) Uani 1 1 d
C18 C 0.7952(3) 0.2927(3) 0.5548(3) 0.0382(7) Uani 1 1 d

loop_
_atom_site_aniso_label
_atom_site_aniso_U_11
_atom_site_aniso_U_22
_atom_site_aniso_U_33
_atom_site_aniso_U_23
_atom_site_aniso_U_13
_atom_site_aniso_U_12
Br1 0.02449(14) 0.03827(16) 0.04201(16) -0.00925(12) -0.00743(11) 0.00041(10)
F9 0.0346(8) 0.0269(8) 0.0361(8) -0.0152(6) -0.0048(6) 0.0005(6)
F4 0.0239(7) 0.0466(10) 0.0354(8) -0.0127(7) -0.0056(6) 0.0083(7)
F5 0.0468(9) 0.0277(8) 0.0380(8) -0.0162(7) -0.0164(7) 0.0070(7)
F14 0.0403(9) 0.0270(8) 0.0357(8) -0.0089(7) -0.0054(7) 0.0049(7)
F13 0.0526(11) 0.0470(11) 0.0428(10) -0.0241(8) 0.0061(8) -0.0003(8)
F8 0.0479(10) 0.0455(10) 0.0337(8) -0.0177(7) -0.0135(7) -0.0103(8)
F1 0.0362(9) 0.0527(11) 0.0358(9) -0.0097(8) -0.0189(7) 0.0013(8)
F7 0.0338(9) 0.0498(11) 0.0435(9) -0.0044(8) -0.0207(7) -0.0016(7)
F6 0.0416(9) 0.0339(9) 0.0467(10) -0.0098(7) -0.0130(8) 0.0159(7)
F3 0.0392(9) 0.0649(12) 0.0298(8) -0.0184(8) 0.0008(7) 0.0071(8)
F10 0.0501(10) 0.0239(8) 0.0393(9) -0.0043(7) -0.0037(8) 0.0017(7)
F2 0.0523(10) 0.0552(11) 0.0239(8) -0.0119(7) -0.0106(7) 0.0001(8)
C3 0.0270(12) 0.0203(11) 0.0253(11) -0.0068(9) -0.0062(9) 0.0001(9)
B15 0.0258(13) 0.0217(13) 0.0304(14) -0.0065(11) -0.0058(11) -0.0016(10)
C12 0.0243(12) 0.0385(15) 0.0251(12) -0.0017(11) -0.0073(10) -0.0044(10)
C2 0.0275(12) 0.0179(11) 0.0250(11) -0.0067(9) -0.0060(9) -0.0006(9)
C9 0.0227(11) 0.0227(11) 0.0216(11) -0.0058(9) -0.0030(9) -0.0003(9)
C13 0.0302(13) 0.0350(14) 0.0222(11) -0.0083(10) -0.0036(10) -0.0090(11)
F12 0.0701(13) 0.0561(12) 0.0276(8) -0.0130(8) 0.0070(8) -0.0186(10)
C10 0.0306(12) 0.0243(12) 0.0261(12) -0.0090(10) -0.0065(10) 0.0005(10)
C14 0.0279(12) 0.0229(12) 0.0231(11) -0.0071(9) -0.0010(9) -0.0022(9)
F11 0.0761(14) 0.0369(10) 0.0336(9) 0.0047(8) -0.0086(9) -0.0092(9)
C5 0.0325(13) 0.0287(13) 0.0309(13) -0.0080(10) -0.0130(11) 0.0004(10)
C19 0.0332(14) 0.0380(15) 0.0329(13) -0.0175(12) -0.0005(11) -0.0062(11)
C4 0.0273(12) 0.0225(12) 0.0284(12) -0.0077(10) -0.0075(10) 0.0002(9)
C16 0.0320(13) 0.0267(13) 0.0320(13) -0.0087(10) -0.0054(10) -0.0036(10)
C15 0.0246(12) 0.0264(12) 0.0263(12) -0.0068(10) -0.0052(9) -0.0022(9)
C20 0.0263(12) 0.0278(13) 0.0304(12) -0.0078(10) -0.0043(10) -0.0021(10)
C1 0.0262(12) 0.0195(11) 0.0276(12) -0.0065(9) -0.0065(9) -0.0010(9)
C8 0.0296(13) 0.0243(12) 0.0280(12) -0.0078(10) -0.0079(10) 0.0026(10)
C11 0.0269(12) 0.0252(12) 0.0300(12) -0.0040(10) -0.0046(10) 0.0040(10)
C6 0.0439(15) 0.0297(13) 0.0240(12) -0.0075(10) -0.0098(11) -0.0013(11)
C7 0.0352(14) 0.0321(14) 0.0274(12) -0.0107(11) -0.0007(11) 0.0008(11)
C17 0.0423(16) 0.0323(14) 0.0295(13) -0.0013(11) -0.0076(12) -0.0107(12)
C18 0.0431(16) 0.0469(17) 0.0242(12) -0.0103(12) 0.0006(11) -0.0154(13)

loop_
_atom_type_symbol
_atom_type_description
_atom_type_scat_dispersion_real
_atom_type_scat_dispersion_imag
_atom_type_scat_source
C C 0.0033 0.0016 'International Tables Vol C Tables 4.2.6.8 and 6.1.1.4'
B B 0.0013 0.0007 'International Tables Vol C Tables 4.2.6.8 and 6.1.1.4'
Br Br -0.2901 2.4595 'International Tables Vol C Tables 4.2.6.8 and 6.1.1.4'
F F 0.0171 0.0103 'International Tables Vol C Tables 4.2.6.8 and 6.1.1.4'

loop_
_geom_angle_atom_site_label_1
_geom_angle_atom_site_label_2
_geom_angle_atom_site_label_3
_geom_angle
C8 C3 C4 120.0(2)
C8 C3 C2 130.2(2)
C4 C3 C2 109.7(2)
C4 B15 C1 105.2(2)
C4 B15 Br1 127.75(19)
C1 B15 Br1 127.0(2)
F7 C12 C13 119.9(2)
F7 C12 C11 119.7(3)
C13 C12 C11 120.3(2)
C1 C2 C9 125.8(2)
C1 C2 C3 111.7(2)
C9 C2 C3 122.5(2)
C10 C9 C14 116.5(2)
C10 C9 C2 121.7(2)
C14 C9 C2 121.8(2)
F8 C13 C12 119.8(2)
F8 C13 C14 120.6(2)
C12 C13 C14 119.6(2)
F5 C10 C11 118.3(2)
F5 C10 C9 119.2(2)
C11 C10 C9 122.6(2)
F9 C14 C13 118.4(2)
F9 C14 C9 119.6(2)
C13 C14 C9 122.0(2)
F1 C5 C4 121.6(2)
F1 C5 C6 117.5(2)
C4 C5 C6 120.9(2)
F13 C19 C18 120.2(2)
F13 C19 C20 120.7(3)
C18 C19 C20 119.1(3)
C5 C4 C3 118.8(2)
C5 C4 B15 135.1(2)
C3 C4 B15 106.1(2)
F10 C16 C17 117.8(2)
F10 C16 C15 120.2(2)
C17 C16 C15 122.0(3)
C16 C15 C20 116.1(2)
C16 C15 C1 122.2(2)
C20 C15 C1 121.7(2)
F14 C20 C19 118.0(2)
F14 C20 C15 119.0(2)
C19 C20 C15 123.0(2)
C2 C1 C15 124.6(2)
C2 C1 B15 107.4(2)
C15 C1 B15 127.9(2)
F4 C8 C3 122.9(2)
F4 C8 C7 117.0(2)
C3 C8 C7 120.1(2)
F6 C11 C10 120.6(2)
F6 C11 C12 120.3(2)
C10 C11 C12 119.1(2)
F2 C6 C7 120.0(3)
F2 C6 C5 120.0(2)
C7 C6 C5 119.9(2)
F3 C7 C6 120.6(2)
F3 C7 C8 119.2(2)
C6 C7 C8 120.1(2)
F11 C17 C18 120.3(3)
F11 C17 C16 119.7(3)
C18 C17 C16 119.9(3)
F12 C18 C17 119.6(3)
F12 C18 C19 120.5(3)
C17 C18 C19 119.9(3)

loop_
_geom_bond_atom_site_label_1
_geom_bond_atom_site_label_2
_geom_bond_distance
Br1 B15 1.878(3)
F9 C14 1.341(3)
F4 C8 1.334(3)
F5 C10 1.343(3)
F14 C20 1.344(3)
F13 C19 1.328(3)
F8 C13 1.333(3)
F1 C5 1.337(3)
F7 C12 1.335(3)
F6 C11 1.330(3)
F3 C7 1.327(3)
F10 C16 1.340(3)
F2 C6 1.344(3)
C3 C8 1.361(4)
C3 C4 1.417(3)
C3 C2 1.492(3)
B15 C4 1.548(4)
B15 C1 1.562(4)
C12 C13 1.371(4)
C12 C11 1.377(4)
C2 C1 1.352(3)
C2 C9 1.474(3)
C9 C10 1.385(3)
C9 C14 1.389(3)
C13 C14 1.374(4)
F12 C18 1.332(3)
C10 C11 1.371(3)
F11 C17 1.342(3)
C5 C4 1.368(4)
C5 C6 1.387(4)
C19 C18 1.375(4)
C19 C20 1.377(4)
C16 C17 1.382(4)
C16 C15 1.385(4)
C15 C20 1.386(4)
C15 C1 1.472(3)
C8 C7 1.395(4)
C6 C7 1.365(4)
C17 C18 1.372(4)
